data_7023496
loop_
_publ_author_name
'Liu, Heng'
'Jia, Xiangyu'
'Wang, Feng'
'Dai, Quanquan'
'Wang, Baolin'
'Bi, Jifu'
'Zhang, Chunyu'
'Zhao, Liping'
'Bai, Chenxi'
'Hu, Yanming'
'Zhang, Xuequan'

_publ_section_title
;
 Synthesis of bis(N-arylcarboximidoylchloride)pyridine cobalt(II)
 complexes and their catalytic behavior for 1,3-butadiene polymerization.
;
_journal_issue 37
_journal_name_full 'Dalton transactions (Cambridge, England : 2003)'
_journal_page_first 13723
_journal_page_last 13732
_journal_paper_doi 10.1039/c3dt51403j
_journal_volume 42
_journal_year 2013
_chemical_formula_sum 'C19 H13 Cl4 Co N3'
_chemical_formula_weight 484.05
_chemical_name_systematic
; 
 ? 
;
_space_group_IT_number 19
_symmetry_cell_setting orthorhombic
_symmetry_space_group_name_Hall 'P 2ac 2ab'
_symmetry_space_group_name_H-M 'P 21 21 21'
_atom_sites_solution_hydrogens geom
_atom_sites_solution_primary direct
_atom_sites_solution_secondary difmap
_audit_creation_method SHELXL-97
_cell_angle_alpha 90.00
_cell_angle_beta 90.00
_cell_angle_gamma 90.00
_cell_formula_units_Z 4
_cell_length_a 8.998(4)
_cell_length_b 13.785(6)
_cell_length_c 16.476(7)
_cell_measurement_reflns_used 2840
_cell_measurement_temperature 293(2)
_cell_measurement_theta_max 21.95
_cell_measurement_theta_min 2.58
_cell_volume 2043.6(15)
_computing_cell_refinement 'Bruker SMART'
_computing_data_collection 'Bruker SMART'
_computing_data_reduction 'Bruker SAINT'
_computing_molecular_graphics 'Bruker SHELXTL'
_computing_publication_material 'Bruker SHELXTL'
_computing_structure_refinement 'SHELXL-97 (Sheldrick, 1997)'
_computing_structure_solution 'SHELXS-97 (Sheldrick, 1990)'
_diffrn_ambient_temperature 293(2)
_diffrn_measured_fraction_theta_full 1.000
_diffrn_measured_fraction_theta_max 1.000
_diffrn_measurement_device_type 'Bruker APEX CCD area detector'
_diffrn_measurement_method 'phi and omega scans'
_diffrn_radiation_monochromator graphite
_diffrn_radiation_source 'fine-focus sealed tube'
_diffrn_radiation_type MoK\a
_diffrn_radiation_wavelength 0.71073
_diffrn_reflns_av_R_equivalents 0.0410
_diffrn_reflns_av_unetI/netI 0.0460
_diffrn_reflns_limit_h_max 10
_diffrn_reflns_limit_h_min -10
_diffrn_reflns_limit_k_max 16
_diffrn_reflns_limit_k_min -16
_diffrn_reflns_limit_l_max 18
_diffrn_reflns_limit_l_min -19
_diffrn_reflns_number 12128
_diffrn_reflns_theta_full 25.03
_diffrn_reflns_theta_max 25.03
_diffrn_reflns_theta_min 1.93
_exptl_absorpt_coefficient_mu 1.372
_exptl_absorpt_correction_T_max 0.8865
_exptl_absorpt_correction_T_min 0.7084
_exptl_absorpt_correction_type multi-scan
_exptl_absorpt_process_details '(SADABS; Sheldrick, 1996)'
_exptl_crystal_colour green
_exptl_crystal_density_diffrn 1.573
_exptl_crystal_density_method 'not measured'
_exptl_crystal_description block
_exptl_crystal_F_000 972
_exptl_crystal_size_max 0.27
_exptl_crystal_size_mid 0.20
_exptl_crystal_size_min 0.09
_refine_diff_density_max 0.590
_refine_diff_density_min -0.192
_refine_diff_density_rms 0.053
_refine_ls_abs_structure_details 'Flack H D (1983), Acta Cryst. A39, 876-881'
_refine_ls_abs_structure_Flack 0.000(19)
_refine_ls_extinction_method none
_refine_ls_goodness_of_fit_ref 0.999
_refine_ls_hydrogen_treatment constr
_refine_ls_matrix_type full
_refine_ls_number_parameters 244
_refine_ls_number_reflns 3617
_refine_ls_number_restraints 0
_refine_ls_restrained_S_all 0.999
_refine_ls_R_factor_all 0.0501
_refine_ls_R_factor_gt 0.0371
_refine_ls_shift/su_max 0.001
_refine_ls_shift/su_mean 0.000
_refine_ls_structure_factor_coef Fsqd
_refine_ls_weighting_details 'calc w=1/[\s^2^(Fo^2^)+(0.0430P)^2^] where P=(Fo^2^+2Fc^2^)/3'
_refine_ls_weighting_scheme calc
_refine_ls_wR_factor_gt 0.0788
_refine_ls_wR_factor_ref 0.0838
_reflns_number_gt 3016
_reflns_number_total 3617
_reflns_threshold_expression >2sigma(I)
_cod_data_source_file c3dt51403j.txt
_cod_data_source_block v264
_cod_depositor_comments
;
The following automatic conversions were performed:

'_symmetry_cell_setting' value 'Orthorhombic' changed to
'orthorhombic' according to
/home/saulius/struct/CIF-dictionaries/cif_core.dic dictionary named
'cif_core.dic' version 2.4.2 from 2011-04-26.

Automatic conversion script
Id: cif_fix_values 1891 2012-01-12 08:04:46Z andrius 
;
_cod_original_cell_volume 2043.7(14)
_cod_original_sg_symbol_H-M P2(1)2(1)2(1)
_cod_database_code 7023496

loop_
_symmetry_equiv_pos_as_xyz
'x, y, z'
'-x+1/2, -y, z+1/2'
'-x, y+1/2, -z+1/2'
'x+1/2, -y+1/2, -z'

loop_
_atom_site_label
_atom_site_type_symbol
_atom_site_fract_x
_atom_site_fract_y
_atom_site_fract_z
_atom_site_U_iso_or_equiv
_atom_site_adp_type
_atom_site_occupancy
_atom_site_symmetry_multiplicity
_atom_site_calc_flag
_atom_site_refinement_flags
Co1 Co 0.19251(5) 0.83437(4) 0.37096(3) 0.03956(15) Uani 1 1 d .
Cl1 Cl -0.05734(13) 1.13221(7) 0.36771(9) 0.0653(3) Uani 1 1 d .
Cl2 Cl -0.11900(13) 0.56906(7) 0.32999(7) 0.0545(3) Uani 1 1 d .
Cl3 Cl 0.37026(15) 0.81741(9) 0.46427(8) 0.0709(4) Uani 1 1 d .
Cl4 Cl 0.27440(12) 0.85022(8) 0.23992(6) 0.0522(3) Uani 1 1 d .
N1 N -0.0332(3) 0.8466(2) 0.35701(19) 0.0395(8) Uani 1 1 d .
N2 N 0.1430(4) 0.9931(2) 0.39153(19) 0.0418(8) Uani 1 1 d .
N3 N 0.1124(3) 0.6826(2) 0.36468(19) 0.0375(7) Uani 1 1 d .
C1 C -0.0973(4) 0.9355(3) 0.3558(2) 0.0405(10) Uani 1 1 d .
C2 C -0.2469(5) 0.9464(3) 0.3408(3) 0.0581(12) Uani 1 1 d .
H2 H -0.2900 1.0077 0.3387 0.070 Uiso 1 1 calc R
C3 C -0.3313(5) 0.8635(3) 0.3288(3) 0.0643(14) Uani 1 1 d .
H3 H -0.4327 0.8690 0.3187 0.077 Uiso 1 1 calc R
C4 C -0.2667(5) 0.7730(3) 0.3315(3) 0.0545(12) Uani 1 1 d .
H4 H -0.3236 0.7173 0.3249 0.065 Uiso 1 1 calc R
C5 C -0.1149(4) 0.7669(3) 0.3443(2) 0.0408(10) Uani 1 1 d .
C6 C 0.0115(5) 1.0141(3) 0.3743(3) 0.0428(9) Uani 1 1 d .
C7 C 0.2531(5) 1.0631(3) 0.4146(3) 0.0418(10) Uani 1 1 d .
C8 C 0.2734(5) 1.0851(3) 0.4954(3) 0.0536(11) Uani 1 1 d .
H8 H 0.2133 1.0563 0.5345 0.064 Uiso 1 1 calc R
C9 C 0.3830(6) 1.1498(3) 0.5185(3) 0.0633(13) Uani 1 1 d .
H9 H 0.3942 1.1655 0.5731 0.076 Uiso 1 1 calc R
C10 C 0.4734(5) 1.1902(3) 0.4630(3) 0.0606(13) Uani 1 1 d .
H10 H 0.5473 1.2331 0.4796 0.073 Uiso 1 1 calc R
C11 C 0.4574(6) 1.1690(4) 0.3830(3) 0.0731(14) Uani 1 1 d .
H11 H 0.5199 1.1974 0.3449 0.088 Uiso 1 1 calc R
C12 C 0.3481(6) 1.1049(4) 0.3585(3) 0.0745(16) Uani 1 1 d .
H12 H 0.3382 1.0898 0.3037 0.089 Uiso 1 1 calc R
C13 C -0.0250(4) 0.6769(3) 0.3498(2) 0.0411(9) Uani 1 1 d .
C14 C 0.2096(4) 0.6007(2) 0.3735(3) 0.0398(9) Uani 1 1 d .
C15 C 0.3412(5) 0.6005(3) 0.3311(3) 0.0537(12) Uani 1 1 d .
H15 H 0.3658 0.6522 0.2975 0.064 Uiso 1 1 calc R
C16 C 0.4366(5) 0.5225(3) 0.3390(3) 0.0693(15) Uani 1 1 d .
H16 H 0.5246 0.5212 0.3095 0.083 Uiso 1 1 calc R
C17 C 0.4032(6) 0.4477(3) 0.3895(3) 0.0686(15) Uani 1 1 d .
H17 H 0.4677 0.3952 0.3938 0.082 Uiso 1 1 calc R
C18 C 0.2760(6) 0.4491(3) 0.4337(3) 0.0702(14) Uani 1 1 d .
H18 H 0.2545 0.3979 0.4685 0.084 Uiso 1 1 calc R
C19 C 0.1782(5) 0.5258(3) 0.4276(3) 0.0581(12) Uani 1 1 d .
H19 H 0.0925 0.5275 0.4591 0.070 Uiso 1 1 calc R

loop_
_atom_site_aniso_label
_atom_site_aniso_U_11
_atom_site_aniso_U_22
_atom_site_aniso_U_33
_atom_site_aniso_U_23
_atom_site_aniso_U_13
_atom_site_aniso_U_12
Co1 0.0313(3) 0.0388(3) 0.0486(3) 0.0004(3) -0.0037(3) -0.0006(2)
Cl1 0.0637(7) 0.0406(6) 0.0917(9) -0.0057(6) 0.0023(8) 0.0138(5)
Cl2 0.0527(7) 0.0419(6) 0.0688(8) -0.0014(5) -0.0113(6) -0.0130(5)
Cl3 0.0799(8) 0.0662(8) 0.0666(8) -0.0006(6) -0.0343(7) 0.0008(7)
Cl4 0.0528(7) 0.0532(6) 0.0506(6) 0.0068(5) 0.0062(5) 0.0010(5)
N1 0.0343(17) 0.0388(17) 0.046(2) -0.0034(16) -0.0010(14) -0.0003(15)
N2 0.043(2) 0.0364(17) 0.047(2) -0.0007(15) -0.0029(16) 0.0010(15)
N3 0.0340(17) 0.0366(16) 0.0420(18) 0.0009(15) 0.0010(15) -0.0024(13)
C1 0.037(2) 0.041(2) 0.043(3) 0.0004(19) -0.0020(19) 0.0115(18)
C2 0.042(3) 0.060(3) 0.073(3) 0.003(2) -0.003(2) 0.010(2)
C3 0.031(2) 0.072(3) 0.089(4) 0.002(3) -0.015(2) 0.008(2)
C4 0.037(3) 0.051(3) 0.076(3) 0.000(2) -0.010(2) -0.005(2)
C5 0.028(2) 0.046(2) 0.049(3) -0.0020(19) 0.0008(19) -0.0028(18)
C6 0.047(2) 0.038(2) 0.044(2) -0.004(2) 0.002(2) 0.0046(19)
C7 0.041(2) 0.034(2) 0.050(3) -0.0019(19) -0.003(2) 0.0012(18)
C8 0.065(3) 0.048(2) 0.048(3) -0.001(2) 0.005(2) -0.011(2)
C9 0.086(3) 0.051(3) 0.053(3) -0.013(2) -0.009(3) -0.012(3)
C10 0.061(3) 0.041(3) 0.079(4) -0.002(2) -0.014(3) -0.009(2)
C11 0.076(3) 0.075(3) 0.068(4) -0.002(3) 0.010(3) -0.035(3)
C12 0.089(4) 0.085(4) 0.050(3) -0.007(3) 0.002(3) -0.032(3)
C13 0.040(2) 0.038(2) 0.045(3) -0.0026(19) -0.0001(18) -0.0082(18)
C14 0.038(2) 0.0341(19) 0.048(2) -0.001(2) -0.005(2) -0.0042(16)
C15 0.043(3) 0.042(2) 0.076(3) 0.005(2) 0.012(2) 0.0034(19)
C16 0.046(3) 0.054(3) 0.108(5) -0.003(3) 0.014(3) 0.010(2)
C17 0.053(3) 0.047(3) 0.106(5) 0.004(3) -0.006(3) 0.012(2)
C18 0.069(4) 0.058(3) 0.084(4) 0.023(3) -0.001(3) 0.007(3)
C19 0.051(3) 0.063(3) 0.060(3) 0.011(2) 0.001(2) 0.007(2)

loop_
_atom_type_symbol
_atom_type_description
_atom_type_scat_dispersion_real
_atom_type_scat_dispersion_imag
_atom_type_scat_source
C C 0.0033 0.0016 'International Tables Vol C Tables 4.2.6.8 and 6.1.1.4'
H H 0.0000 0.0000 'International Tables Vol C Tables 4.2.6.8 and 6.1.1.4'
N N 0.0061 0.0033 'International Tables Vol C Tables 4.2.6.8 and 6.1.1.4'
Cl Cl 0.1484 0.1585 'International Tables Vol C Tables 4.2.6.8 and 6.1.1.4'
Co Co 0.3494 0.9721 'International Tables Vol C Tables 4.2.6.8 and 6.1.1.4'

loop_
_geom_angle_atom_site_label_1
_geom_angle_atom_site_label_2
_geom_angle_atom_site_label_3
_geom_angle
N1 Co1 N3 75.54(11)
N1 Co1 Cl3 142.74(10)
N3 Co1 Cl3 99.59(9)
N1 Co1 N2 75.04(12)
N3 Co1 N2 149.07(11)
Cl3 Co1 N2 98.02(9)
N1 Co1 Cl4 101.83(10)
N3 Co1 Cl4 98.67(9)
Cl3 Co1 Cl4 115.39(6)
N2 Co1 Cl4 96.45(9)
C5 N1 C1 120.4(3)
C5 N1 Co1 119.6(3)
C1 N1 Co1 119.9(3)
C6 N2 C7 123.9(3)
C6 N2 Co1 112.1(3)
C7 N2 Co1 123.8(2)
C13 N3 C14 124.6(3)
C13 N3 Co1 112.7(3)
C14 N3 Co1 122.7(2)
N1 C1 C2 121.2(4)
N1 C1 C6 112.0(3)
C2 C1 C6 126.8(4)
C1 C2 C3 118.1(4)
C1 C2 H2 121.0
C3 C2 H2 121.0
C4 C3 C2 120.7(4)
C4 C3 H3 119.7
C2 C3 H3 119.7
C3 C4 C5 118.5(4)
C3 C4 H4 120.7
C5 C4 H4 120.7
N1 C5 C4 121.0(4)
N1 C5 C13 112.2(3)
C4 C5 C13 126.7(4)
N2 C6 C1 120.0(3)
N2 C6 Cl1 124.4(3)
C1 C6 Cl1 115.6(3)
C8 C7 C12 118.1(4)
C8 C7 N2 119.7(4)
C12 C7 N2 122.0(4)
C7 C8 C9 120.2(4)
C7 C8 H8 119.9
C9 C8 H8 119.9
C10 C9 C8 120.7(4)
C10 C9 H9 119.6
C8 C9 H9 119.6
C9 C10 C11 120.4(4)
C9 C10 H10 119.8
C11 C10 H10 119.8
C10 C11 C12 119.8(5)
C10 C11 H11 120.1
C12 C11 H11 120.1
C7 C12 C11 120.7(5)
C7 C12 H12 119.7
C11 C12 H12 119.7
N3 C13 C5 119.6(3)
N3 C13 Cl2 124.4(3)
C5 C13 Cl2 116.0(3)
C15 C14 C19 119.8(4)
C15 C14 N3 118.4(3)
C19 C14 N3 121.6(4)
C14 C15 C16 119.3(4)
C14 C15 H15 120.3
C16 C15 H15 120.3
C17 C16 C15 120.7(5)
C17 C16 H16 119.7
C15 C16 H16 119.7
C18 C17 C16 120.3(5)
C18 C17 H17 119.9
C16 C17 H17 119.9
C17 C18 C19 120.7(5)
C17 C18 H18 119.7
C19 C18 H18 119.7
C18 C19 C14 119.1(4)
C18 C19 H19 120.5
C14 C19 H19 120.5

loop_
_geom_bond_atom_site_label_1
_geom_bond_atom_site_label_2
_geom_bond_distance
Co1 N1 2.051(3)
Co1 N3 2.215(3)
Co1 Cl3 2.2308(14)
Co1 N2 2.258(3)
Co1 Cl4 2.2917(14)
Cl1 C6 1.746(4)
Cl2 C13 1.742(4)
N1 C5 1.339(5)
N1 C1 1.354(5)
N2 C6 1.251(5)
N2 C7 1.434(5)
N3 C13 1.263(5)
N3 C14 1.435(4)
C1 C2 1.376(6)
C1 C6 1.492(6)
C2 C3 1.388(6)
C2 H2 0.9300
C3 C4 1.376(6)
C3 H3 0.9300
C4 C5 1.384(5)
C4 H4 0.9300
C5 C13 1.484(5)
C7 C8 1.378(5)
C7 C12 1.384(6)
C8 C9 1.383(6)
C8 H8 0.9300
C9 C10 1.345(6)
C9 H9 0.9300
C10 C11 1.358(6)
C10 H10 0.9300
C11 C12 1.382(6)
C11 H11 0.9300
C12 H12 0.9300
C14 C15 1.375(5)
C14 C19 1.394(6)
C15 C16 1.382(6)
C15 H15 0.9300
C16 C17 1.359(7)
C16 H16 0.9300
C17 C18 1.357(7)
C17 H17 0.9300
C18 C19 1.379(6)
C18 H18 0.9300
C19 H19 0.9300
